data_2022281
loop_
_publ_author_name
'Rutherford, Ryan Noboru'
'Ura, Shinji'
'Chan, Tak-Hang'
'Fukumoto, Kozo'
'Nishioka, Takanori'
'Renzetti, Andrea'

_publ_section_title
;
 Dibenzoate esters of <i>cis</i>-tetralin-2,3-diol as analogs of
 (--)-epigallocatechin gallate: synthesis and crystal structure of
 anticancer drug candidates
;
_journal_coeditor_code OP3007
_journal_issue 12
_journal_name_full 'Acta Crystallographica Section C'
_journal_page_first
;
;
_journal_paper_doi 10.1107/S2053229620014916
_journal_volume 76
_journal_year 2020
_chemical_formula_iupac 'C26 H24 O6'
_chemical_formula_moiety 'C26 H24 O6'
_chemical_formula_sum 'C26 H24 O6'
_chemical_formula_weight 432.45
_chemical_name_systematic
;
(2<i>R</i>,3<i>S</i>)-1,2,3,4-Tetrahydronaphthalene-2,3-diyl
bis(4-methoxybenzoate)
;
_space_group_crystal_system monoclinic
_space_group_IT_number 14
_space_group_name_Hall '-P 2yn'
_space_group_name_H-M_alt 'P 1 21/n 1'
_atom_sites_solution_hydrogens geom
_atom_sites_solution_primary dual
_audit_creation_method
;
Olex2 1.3
(compiled 2020.02.04 svn.rd84adfe8 for OlexSys, GUI svn.r6032)
;
_cell_angle_alpha 90
_cell_angle_beta 91.948(7)
_cell_angle_gamma 90
_cell_formula_units_Z 4
_cell_length_a 9.033(3)
_cell_length_b 6.427(2)
_cell_length_c 37.080(14)
_cell_measurement_reflns_used 4943
_cell_measurement_temperature 193.4
_cell_measurement_theta_max 27.4816
_cell_measurement_theta_min 3.1699
_cell_volume 2151.4(13)
_computing_cell_refinement
;
CrystalClear (Rigaku, 2008)
;
_computing_data_collection
;
CrystalClear (Rigaku, 2008)
;
_computing_data_reduction
;
CrystalClear (Rigaku, 2008)
;
_computing_molecular_graphics
;
OLEX2 (Dolomanov <i>et al.</i>, 2009)
;
_computing_publication_material
;
OLEX2 (Dolomanov <i>et al.</i>, 2009)
;
_computing_structure_refinement
;
SHELXL2018 (Sheldrick, 2015b)
;
_computing_structure_solution
;
SHELXT2018 (Sheldrick, 2015a)
;
_diffrn_ambient_temperature 193.4
_diffrn_measured_fraction_theta_full 0.995
_diffrn_measured_fraction_theta_max 0.988
_diffrn_measurement_device
;
Saturn724+ (2x2 bin mode)
;
_diffrn_measurement_device_type 'Rigaku Saturn724+ (2x2 bin mode)'
_diffrn_measurement_method dtprofit.ref
_diffrn_radiation_type MoK\a
_diffrn_radiation_wavelength 0.71075
_diffrn_reflns_av_R_equivalents 0.0546
_diffrn_reflns_av_unetI/netI 0.0702
_diffrn_reflns_limit_h_max 11
_diffrn_reflns_limit_h_min -11
_diffrn_reflns_limit_k_max 8
_diffrn_reflns_limit_k_min -8
_diffrn_reflns_limit_l_max 48
_diffrn_reflns_limit_l_min -46
_diffrn_reflns_number 20997
_diffrn_reflns_theta_full 25.242
_diffrn_reflns_theta_max 27.541
_diffrn_reflns_theta_min 3.355
_exptl_absorpt_coefficient_mu 0.095
_exptl_absorpt_correction_T_max 1.0000
_exptl_absorpt_correction_T_min 0.8929
_exptl_absorpt_correction_type multi-scan
_exptl_absorpt_process_details '(CrystalClear; Rigaku, 2008)'
_exptl_crystal_colour colourless
_exptl_crystal_density_diffrn 1.335
_exptl_crystal_description prism
_exptl_crystal_F_000 912
_exptl_crystal_size_max 0.237
_exptl_crystal_size_mid 0.144
_exptl_crystal_size_min 0.103
_refine_diff_density_max 0.197
_refine_diff_density_min -0.197
_refine_ls_extinction_method none
_refine_ls_goodness_of_fit_ref 1.044
_refine_ls_hydrogen_treatment constr
_refine_ls_matrix_type full
_refine_ls_number_parameters 291
_refine_ls_number_reflns 4916
_refine_ls_number_restraints 0
_refine_ls_restrained_S_all 1.044
_refine_ls_R_factor_all 0.0487
_refine_ls_R_factor_gt 0.0425
_refine_ls_shift/su_max 0.001
_refine_ls_shift/su_mean 0.000
_refine_ls_structure_factor_coef Fsqd
_refine_ls_weighting_details 'w=1/[\s^2^(Fo^2^)+(0.0577P)^2^+0.2076P] where P=(Fo^2^+2Fc^2^)/3'
_refine_ls_weighting_scheme calc
_refine_ls_wR_factor_gt 0.1099
_refine_ls_wR_factor_ref 0.1159
_reflns_number_gt 4213
_reflns_number_total 4916
_reflns_threshold_expression 'I > 2\s(I)'
_cod_data_source_file op3007sup1.cif
_cod_data_source_block 8
_cod_original_cell_volume 2151.4(14)
_cod_database_code 2022281
_shelx_space_group_comment
;
The symmetry employed for this shelxl refinement is uniquely defined
by the following loop, which should always be used as a source of
symmetry information in preference to the above space-group names.
They are only intended as comments.
;
_shelx_estimated_absorpt_t_min 0.978
_shelx_estimated_absorpt_t_max 0.990

loop_
_space_group_symop_operation_xyz
'x, y, z'
'-x+1/2, y+1/2, -z+1/2'
'-x, -y, -z'
'x-1/2, -y-1/2, z-1/2'

loop_
_atom_site_type_symbol
_atom_site_label
_atom_site_fract_x
_atom_site_fract_y
_atom_site_fract_z
_atom_site_U_iso_or_equiv
_atom_site_adp_type
_atom_site_calc_flag
_atom_site_occupancy
_atom_site_disorder_assembly
_atom_site_disorder_group
O O4 -0.35154(8) -0.42717(12) -0.58411(2) 0.0334(2) Uani d 1 . .
O O1 -0.43359(9) -0.41852(13) -0.65657(2) 0.0355(2) Uani d 1 . .
O O6 -0.87435(10) -0.25409(13) -0.47963(2) 0.0396(2) Uani d 1 . .
O O2 -0.37639(10) -0.71494(14) -0.68506(3) 0.0437(2) Uani d 1 . .
O O3 -1.06172(10) -0.57749(17) -0.72574(3) 0.0490(3) Uani d 1 . .
O O5 -0.46471(11) -0.73940(14) -0.58574(3) 0.0511(3) Uani d 1 . .
C C23 -0.76839(12) -0.31463(18) -0.50262(3) 0.0305(2) Uani d 1 . .
C C21 -0.55206(12) -0.26755(18) -0.53743(3) 0.0314(2) Uani d 1 . .
H H21 -0.473892 -0.181427 -0.545233 0.038 Uiso calc 1 . .
C C4 -0.02174(12) -0.24833(17) -0.60870(3) 0.0283(2) Uani d 1 . .
C C20 -0.56363(11) -0.47017(18) -0.55002(3) 0.0292(2) Uani d 1 . .
C C22 -0.65296(12) -0.18891(19) -0.51362(3) 0.0322(3) Uani d 1 . .
H H22 -0.643396 -0.050410 -0.504898 0.039 Uiso calc 1 . .
C C11 -0.46608(13) -0.58583(18) -0.67733(3) 0.0320(3) Uani d 1 . .
C C5 -0.10024(12) -0.10886(17) -0.63082(3) 0.0289(2) Uani d 1 . .
C C17 -0.71936(13) -0.42217(19) -0.68137(3) 0.0341(3) Uani d 1 . .
H H17 -0.684389 -0.309222 -0.666912 0.041 Uiso calc 1 . .
C C1 -0.28013(12) -0.38695(18) -0.64551(3) 0.0312(2) Uani d 1 . .
H H1 -0.214919 -0.442561 -0.664524 0.037 Uiso calc 1 . .
C C2 -0.24525(12) -0.49787(18) -0.61014(3) 0.0316(2) Uani d 1 . .
H H2 -0.255637 -0.651483 -0.613700 0.038 Uiso calc 1 . .
C C25 -0.68081(13) -0.59369(18) -0.53909(3) 0.0334(3) Uani d 1 . .
H H25 -0.690507 -0.732139 -0.547836 0.040 Uiso calc 1 . .
C C7 0.12504(13) -0.20538(19) -0.59894(3) 0.0340(3) Uani d 1 . .
H H7 0.179121 -0.300670 -0.583993 0.041 Uiso calc 1 . .
C C12 -0.62324(12) -0.58378(18) -0.68972(3) 0.0307(2) Uani d 1 . .
C C24 -0.78284(13) -0.51638(18) -0.51567(3) 0.0342(3) Uani d 1 . .
H H24 -0.862836 -0.601075 -0.508487 0.041 Uiso calc 1 . .
C C16 -0.86451(13) -0.4252(2) -0.69392(3) 0.0372(3) Uani d 1 . .
H H16 -0.929370 -0.315037 -0.687967 0.045 Uiso calc 1 . .
C C19 -0.45783(12) -0.56214(18) -0.57505(3) 0.0326(3) Uani d 1 . .
C C3 -0.08953(13) -0.44838(19) -0.59578(3) 0.0358(3) Uani d 1 . .
H H3A -0.091137 -0.443758 -0.569106 0.043 Uiso calc 1 . .
H H3B -0.023784 -0.564625 -0.602348 0.043 Uiso calc 1 . .
C C10 -0.02973(14) 0.06900(19) -0.64288(3) 0.0360(3) Uani d 1 . .
H H10 -0.082449 0.163325 -0.658299 0.043 Uiso calc 1 . .
C C6 -0.25825(13) -0.15433(18) -0.64222(3) 0.0330(3) Uani d 1 . .
H H6A -0.282076 -0.086860 -0.665704 0.040 Uiso calc 1 . .
H H6B -0.325647 -0.097433 -0.624166 0.040 Uiso calc 1 . .
C C15 -0.91618(13) -0.5884(2) -0.71518(3) 0.0364(3) Uani d 1 . .
C C8 0.19386(13) -0.0263(2) -0.61061(3) 0.0396(3) Uani d 1 . .
H H8 0.293782 0.001968 -0.603418 0.048 Uiso calc 1 . .
C C13 -0.67609(14) -0.7457(2) -0.71123(3) 0.0373(3) Uani d 1 . .
H H13 -0.611327 -0.855941 -0.717221 0.045 Uiso calc 1 . .
C C9 0.11616(14) 0.1107(2) -0.63276(4) 0.0413(3) Uani d 1 . .
H H9 0.162704 0.233501 -0.641052 0.050 Uiso calc 1 . .
C C14 -0.82177(14) -0.7494(2) -0.72413(3) 0.0400(3) Uani d 1 . .
H H14 -0.856705 -0.860928 -0.738927 0.048 Uiso calc 1 . .
C C26 -0.85986(16) -0.0570(2) -0.46237(4) 0.0465(3) Uani d 1 . .
H H26A -0.941190 -0.037839 -0.445851 0.070 Uiso calc 1 . .
H H26B -0.863363 0.053378 -0.480614 0.070 Uiso calc 1 . .
H H26C -0.765068 -0.050762 -0.448749 0.070 Uiso calc 1 . .
C C18 -1.12170(16) -0.7432(3) -0.74715(5) 0.0628(5) Uani d 1 . .
H H18A -1.104362 -0.875685 -0.734611 0.094 Uiso calc 1 . .
H H18B -1.073554 -0.746097 -0.770438 0.094 Uiso calc 1 . .
H H18C -1.228428 -0.721964 -0.751144 0.094 Uiso calc 1 . .

loop_
_atom_site_aniso_label
_atom_site_aniso_U_11
_atom_site_aniso_U_22
_atom_site_aniso_U_33
_atom_site_aniso_U_12
_atom_site_aniso_U_13
_atom_site_aniso_U_23
O4 0.0326(4) 0.0331(4) 0.0350(4) -0.0042(3) 0.0088(3) -0.0036(3)
O1 0.0285(4) 0.0392(5) 0.0388(4) -0.0010(3) -0.0001(3) -0.0088(4)
O6 0.0370(5) 0.0392(5) 0.0435(5) -0.0023(4) 0.0136(4) -0.0027(4)
O2 0.0350(5) 0.0428(5) 0.0531(5) 0.0065(4) -0.0012(4) -0.0113(4)
O3 0.0313(5) 0.0688(7) 0.0468(5) 0.0020(4) -0.0022(4) -0.0112(5)
O5 0.0466(6) 0.0360(5) 0.0722(7) -0.0096(4) 0.0230(5) -0.0152(5)
C23 0.0278(5) 0.0350(6) 0.0286(5) 0.0010(4) 0.0024(4) 0.0031(4)
C21 0.0268(5) 0.0348(6) 0.0326(6) -0.0067(4) 0.0008(4) -0.0008(5)
C4 0.0304(5) 0.0313(6) 0.0237(5) 0.0016(4) 0.0055(4) -0.0026(4)
C20 0.0270(5) 0.0317(6) 0.0287(5) -0.0006(4) -0.0004(4) 0.0015(4)
C22 0.0314(6) 0.0320(6) 0.0334(6) -0.0047(5) 0.0007(4) -0.0029(5)
C11 0.0350(6) 0.0327(6) 0.0286(5) -0.0016(5) 0.0032(4) 0.0001(4)
C5 0.0301(5) 0.0305(6) 0.0264(5) 0.0015(4) 0.0038(4) -0.0020(4)
C17 0.0355(6) 0.0349(6) 0.0322(6) -0.0021(5) 0.0055(5) -0.0036(5)
C1 0.0259(5) 0.0350(6) 0.0327(6) -0.0013(4) 0.0015(4) -0.0029(5)
C2 0.0312(6) 0.0294(6) 0.0347(6) 0.0000(4) 0.0071(4) -0.0007(5)
C25 0.0346(6) 0.0274(6) 0.0384(6) -0.0020(4) 0.0024(5) 0.0019(5)
C7 0.0318(6) 0.0402(7) 0.0300(6) 0.0024(5) 0.0011(4) -0.0010(5)
C12 0.0312(6) 0.0347(6) 0.0266(5) -0.0019(4) 0.0040(4) -0.0013(4)
C24 0.0320(6) 0.0304(6) 0.0405(6) -0.0055(5) 0.0069(5) 0.0067(5)
C16 0.0343(6) 0.0411(7) 0.0365(6) 0.0043(5) 0.0069(5) -0.0028(5)
C19 0.0297(6) 0.0327(6) 0.0355(6) -0.0032(4) 0.0009(4) -0.0004(5)
C3 0.0317(6) 0.0358(6) 0.0398(6) 0.0020(5) 0.0005(5) 0.0081(5)
C10 0.0402(6) 0.0335(6) 0.0345(6) -0.0004(5) 0.0034(5) 0.0032(5)
C6 0.0315(6) 0.0324(6) 0.0348(6) 0.0019(5) -0.0006(4) 0.0031(5)
C15 0.0303(6) 0.0505(7) 0.0285(6) -0.0020(5) 0.0028(4) 0.0003(5)
C8 0.0307(6) 0.0481(7) 0.0402(6) -0.0069(5) 0.0024(5) -0.0037(6)
C13 0.0369(6) 0.0391(7) 0.0359(6) 0.0022(5) 0.0016(5) -0.0074(5)
C9 0.0425(7) 0.0389(7) 0.0428(7) -0.0109(5) 0.0062(5) 0.0027(5)
C14 0.0380(6) 0.0472(8) 0.0346(6) -0.0031(5) -0.0005(5) -0.0113(5)
C26 0.0478(8) 0.0444(8) 0.0479(7) 0.0013(6) 0.0126(6) -0.0101(6)
C18 0.0377(7) 0.0893(13) 0.0608(9) -0.0022(8) -0.0081(7) -0.0275(9)

loop_
_atom_type_symbol
_atom_type_description
_atom_type_scat_dispersion_real
_atom_type_scat_dispersion_imag
_atom_type_scat_source
C C 0.0033 0.0016 'International Tables Vol C Tables 4.2.6.8 and 6.1.1.4'
H H 0.0000 0.0000 'International Tables Vol C Tables 4.2.6.8 and 6.1.1.4'
O O 0.0106 0.0060 'International Tables Vol C Tables 4.2.6.8 and 6.1.1.4'

loop_
_geom_angle_atom_site_label_1
_geom_angle_atom_site_label_2
_geom_angle_atom_site_label_3
_geom_angle_site_symmetry_1
_geom_angle_site_symmetry_3
_geom_angle
_geom_angle_publ_flag
C19 O4 C2 . . 117.16(9) ?
C11 O1 C1 . . 117.48(9) ?
C23 O6 C26 . . 118.73(10) ?
C15 O3 C18 . . 117.86(11) ?
O6 C23 C22 . . 124.62(11) ?
O6 C23 C24 . . 115.20(10) ?
C24 C23 C22 . . 120.17(11) ?
C20 C21 H21 . . 119.6 ?
C22 C21 H21 . . 119.6 ?
C22 C21 C20 . . 120.90(10) ?
C5 C4 C3 . . 122.09(10) ?
C7 C4 C5 . . 119.18(10) ?
C7 C4 C3 . . 118.71(10) ?
C21 C20 C25 . . 119.10(10) ?
C21 C20 C19 . . 122.97(10) ?
C25 C20 C19 . . 117.92(10) ?
C23 C22 H22 . . 120.3 ?
C21 C22 C23 . . 119.39(11) ?
C21 C22 H22 . . 120.3 ?
O1 C11 C12 . . 111.01(10) ?
O2 C11 O1 . . 123.46(11) ?
O2 C11 C12 . . 125.51(11) ?
C4 C5 C6 . . 120.00(10) ?
C10 C5 C4 . . 119.28(11) ?
C10 C5 C6 . . 120.70(10) ?
C12 C17 H17 . . 119.8 ?
C16 C17 H17 . . 119.8 ?
C16 C17 C12 . . 120.47(11) ?
O1 C1 H1 . . 109.4 ?
O1 C1 C2 . . 110.38(9) ?
O1 C1 C6 . . 106.43(9) ?
C2 C1 H1 . . 109.4 ?
C6 C1 H1 . . 109.4 ?
C6 C1 C2 . . 111.85(10) ?
O4 C2 C1 . . 107.71(9) ?
O4 C2 H2 . . 109.5 ?
O4 C2 C3 . . 108.98(10) ?
C1 C2 H2 . . 109.5 ?
C1 C2 C3 . . 111.54(9) ?
C3 C2 H2 . . 109.5 ?
C20 C25 H25 . . 119.7 ?
C24 C25 C20 . . 120.51(11) ?
C24 C25 H25 . . 119.7 ?
C4 C7 H7 . . 119.4 ?
C8 C7 C4 . . 121.22(11) ?
C8 C7 H7 . . 119.4 ?
C17 C12 C11 . . 122.44(11) ?
C13 C12 C11 . . 118.74(10) ?
C13 C12 C17 . . 118.80(11) ?
C23 C24 H24 . . 120.0 ?
C25 C24 C23 . . 119.91(10) ?
C25 C24 H24 . . 120.0 ?
C17 C16 H16 . . 119.9 ?
C17 C16 C15 . . 120.18(11) ?
C15 C16 H16 . . 119.9 ?
O4 C19 C20 . . 112.41(10) ?
O5 C19 O4 . . 123.77(11) ?
O5 C19 C20 . . 123.81(11) ?
C4 C3 C2 . . 116.58(10) ?
C4 C3 H3A . . 108.1 ?
C4 C3 H3B . . 108.1 ?
C2 C3 H3A . . 108.1 ?
C2 C3 H3B . . 108.1 ?
H3A C3 H3B . . 107.3 ?
C5 C10 H10 . . 119.5 ?
C9 C10 C5 . . 120.98(12) ?
C9 C10 H10 . . 119.5 ?
C5 C6 C1 . . 109.57(9) ?
C5 C6 H6A . . 109.8 ?
C5 C6 H6B . . 109.8 ?
C1 C6 H6A . . 109.8 ?
C1 C6 H6B . . 109.8 ?
H6A C6 H6B . . 108.2 ?
O3 C15 C16 . . 115.41(11) ?
O3 C15 C14 . . 124.39(11) ?
C16 C15 C14 . . 120.19(11) ?
C7 C8 H8 . . 120.3 ?
C9 C8 C7 . . 119.47(12) ?
C9 C8 H8 . . 120.3 ?
C12 C13 H13 . . 119.5 ?
C14 C13 C12 . . 121.09(11) ?
C14 C13 H13 . . 119.5 ?
C10 C9 H9 . . 120.1 ?
C8 C9 C10 . . 119.87(12) ?
C8 C9 H9 . . 120.1 ?
C15 C14 H14 . . 120.4 ?
C13 C14 C15 . . 119.26(11) ?
C13 C14 H14 . . 120.4 ?
O6 C26 H26A . . 109.5 ?
O6 C26 H26B . . 109.5 ?
O6 C26 H26C . . 109.5 ?
H26A C26 H26B . . 109.5 ?
H26A C26 H26C . . 109.5 ?
H26B C26 H26C . . 109.5 ?
O3 C18 H18A . . 109.5 ?
O3 C18 H18B . . 109.5 ?
O3 C18 H18C . . 109.5 ?
H18A C18 H18B . . 109.5 ?
H18A C18 H18C . . 109.5 ?
H18B C18 H18C . . 109.5 ?

loop_
_geom_bond_atom_site_label_1
_geom_bond_atom_site_label_2
_geom_bond_site_symmetry_2
_geom_bond_distance
_geom_bond_publ_flag
O4 C2 . 1.4570(13) ?
O4 C19 . 1.3450(14) ?
O1 C11 . 1.3488(14) ?
O1 C1 . 1.4465(14) ?
O6 C23 . 1.3601(14) ?
O6 C26 . 1.4233(16) ?
O2 C11 . 1.2012(14) ?
O3 C15 . 1.3607(15) ?
O3 C18 . 1.4246(18) ?
O5 C19 . 1.2071(15) ?
C23 C22 . 1.3912(16) ?
C23 C24 . 1.3885(17) ?
C21 H21 . 0.9500 ?
C21 C20 . 1.3860(16) ?
C21 C22 . 1.3857(16) ?
C4 C5 . 1.3928(16) ?
C4 C7 . 1.3901(16) ?
C4 C3 . 1.5091(17) ?
C20 C25 . 1.3943(16) ?
C20 C19 . 1.4780(16) ?
C22 H22 . 0.9500 ?
C11 C12 . 1.4772(16) ?
C5 C10 . 1.3898(17) ?
C5 C6 . 1.5033(16) ?
C17 H17 . 0.9500 ?
C17 C12 . 1.3953(17) ?
C17 C16 . 1.3764(17) ?
C1 H1 . 1.0000 ?
C1 C2 . 1.5163(17) ?
C1 C6 . 1.5124(17) ?
C2 H2 . 1.0000 ?
C2 C3 . 1.5207(16) ?
C25 H25 . 0.9500 ?
C25 C24 . 1.3802(16) ?
C7 H7 . 0.9500 ?
C7 C8 . 1.3841(18) ?
C12 C13 . 1.3860(16) ?
C24 H24 . 0.9500 ?
C16 H16 . 0.9500 ?
C16 C15 . 1.3833(18) ?
C3 H3A . 0.9900 ?
C3 H3B . 0.9900 ?
C10 H10 . 0.9500 ?
C10 C9 . 1.3841(18) ?
C6 H6A . 0.9900 ?
C6 H6B . 0.9900 ?
C15 C14 . 1.3885(18) ?
C8 H8 . 0.9500 ?
C8 C9 . 1.3800(19) ?
C13 H13 . 0.9500 ?
C13 C14 . 1.3850(18) ?
C9 H9 . 0.9500 ?
C14 H14 . 0.9500 ?
C26 H26A . 0.9800 ?
C26 H26B . 0.9800 ?
C26 H26C . 0.9800 ?
C18 H18A . 0.9800 ?
C18 H18B . 0.9800 ?
C18 H18C . 0.9800 ?

loop_
_geom_torsion_atom_site_label_1
_geom_torsion_atom_site_label_2
_geom_torsion_atom_site_label_3
_geom_torsion_atom_site_label_4
_geom_torsion_site_symmetry_1
_geom_torsion_site_symmetry_2
_geom_torsion_site_symmetry_3
_geom_torsion_site_symmetry_4
_geom_torsion
_geom_torsion_publ_flag
O4 C2 C3 C4 . . . . -95.62(12) ?
O1 C11 C12 C17 . . . . 2.17(15) ?
O1 C11 C12 C13 . . . . -179.58(10) ?
O1 C1 C2 O4 . . . . -54.30(12) ?
O1 C1 C2 C3 . . . . -173.84(9) ?
O1 C1 C6 C5 . . . . -179.86(8) ?
O6 C23 C22 C21 . . . . -179.50(10) ?
O6 C23 C24 C25 . . . . -179.75(10) ?
O2 C11 C12 C17 . . . . -176.18(12) ?
O2 C11 C12 C13 . . . . 2.08(18) ?
O3 C15 C14 C13 . . . . -178.78(11) ?
C21 C20 C25 C24 . . . . -0.88(17) ?
C21 C20 C19 O4 . . . . -0.39(16) ?
C21 C20 C19 O5 . . . . 178.58(12) ?
C4 C5 C10 C9 . . . . -1.02(17) ?
C4 C5 C6 C1 . . . . -31.79(14) ?
C4 C7 C8 C9 . . . . -0.96(18) ?
C20 C21 C22 C23 . . . . -0.82(17) ?
C20 C25 C24 C23 . . . . -0.49(18) ?
C22 C23 C24 C25 . . . . 1.22(17) ?
C22 C21 C20 C25 . . . . 1.54(17) ?
C22 C21 C20 C19 . . . . -179.20(10) ?
C11 O1 C1 C2 . . . . -89.50(12) ?
C11 O1 C1 C6 . . . . 148.93(10) ?
C11 C12 C13 C14 . . . . -178.80(11) ?
C5 C4 C7 C8 . . . . 0.45(17) ?
C5 C4 C3 C2 . . . . 3.93(16) ?
C5 C10 C9 C8 . . . . 0.51(19) ?
C17 C12 C13 C14 . . . . -0.48(18) ?
C17 C16 C15 O3 . . . . 179.16(11) ?
C17 C16 C15 C14 . . . . -0.31(19) ?
C1 O1 C11 O2 . . . . 4.77(16) ?
C1 O1 C11 C12 . . . . -173.61(9) ?
C1 C2 C3 C4 . . . . 23.17(14) ?
C2 O4 C19 O5 . . . . 4.04(17) ?
C2 O4 C19 C20 . . . . -176.99(9) ?
C2 C1 C6 C5 . . . . 59.51(12) ?
C25 C20 C19 O4 . . . . 178.88(10) ?
C25 C20 C19 O5 . . . . -2.15(18) ?
C7 C4 C5 C10 . . . . 0.54(16) ?
C7 C4 C5 C6 . . . . 178.92(10) ?
C7 C4 C3 C2 . . . . -174.26(10) ?
C7 C8 C9 C10 . . . . 0.48(19) ?
C12 C17 C16 C15 . . . . -0.43(18) ?
C12 C13 C14 C15 . . . . -0.24(19) ?
C24 C23 C22 C21 . . . . -0.57(17) ?
C16 C17 C12 C11 . . . . 179.07(10) ?
C16 C17 C12 C13 . . . . 0.82(17) ?
C16 C15 C14 C13 . . . . 0.64(19) ?
C19 O4 C2 C1 . . . . 107.25(11) ?
C19 O4 C2 C3 . . . . -131.59(10) ?
C19 C20 C25 C24 . . . . 179.82(10) ?
C3 C4 C5 C10 . . . . -177.65(10) ?
C3 C4 C5 C6 . . . . 0.73(16) ?
C3 C4 C7 C8 . . . . 178.69(11) ?
C10 C5 C6 C1 . . . . 146.56(11) ?
C6 C5 C10 C9 . . . . -179.39(11) ?
C6 C1 C2 O4 . . . . 64.00(12) ?
C6 C1 C2 C3 . . . . -55.54(13) ?
C26 O6 C23 C22 . . . . -6.92(17) ?
C26 O6 C23 C24 . . . . 174.11(11) ?
C18 O3 C15 C16 . . . . -178.89(13) ?
C18 O3 C15 C14 . . . . 0.55(19) ?

_cod_database_fobs_code 2022281
